data_4081522
loop_
_publ_author_name
'Klapp, Lutz R. R.'
'Bruhn, Clemens'
'Leibold, Michael'
'Siemeling, Ulrich'

_publ_section_title
;
 Ferrocene-Based Bis(guanidines): Superbases for Tridentate
 N,Fe,N-Coordination
;
_journal_issue 20
_journal_name_full Organometallics
_journal_page_first 5862
_journal_paper_doi 10.1021/om400454v
_journal_volume 32
_journal_year 2013
_chemical_formula_moiety '2(C20 H28 Cl Fe N6 Pd), Cl4 Pd, 2(C H2 Cl2)'
_chemical_formula_sum 'C42 H60 Cl10 Fe2 N12 Pd3'
_chemical_formula_weight 1518.42
_chemical_name_systematic
; 
 ? 
;
_space_group_IT_number 14
_symmetry_cell_setting monoclinic
_symmetry_Int_Tables_number 14
_symmetry_space_group_name_Hall '-P 2yn'
_symmetry_space_group_name_H-M 'P 1 21/n 1'
_atom_sites_solution_hydrogens geom
_atom_sites_solution_primary direct
_atom_sites_solution_secondary difmap
_audit_creation_method SHELXL-97
_cell_angle_alpha 90.00
_cell_angle_beta 95.344(7)
_cell_angle_gamma 90.00
_cell_formula_units_Z 2
_cell_length_a 16.5101(13)
_cell_length_b 8.8777(5)
_cell_length_c 19.3502(16)
_cell_measurement_reflns_used 16196
_cell_measurement_temperature 100(2)
_cell_measurement_theta_max 25.62
_cell_measurement_theta_min 1.55
_cell_volume 2823.9(4)
_computing_structure_refinement 'SHELXL-97 (Sheldrick, 1997)'
_computing_structure_solution 'SHELXS-97 (Sheldrick, 1990)'
_diffrn_ambient_temperature 100(2)
_diffrn_detector 'image plate (34 cm diameter)'
_diffrn_detector_area_resol_mean 6.67
_diffrn_detector_type STOE
_diffrn_measured_fraction_theta_full 0.984
_diffrn_measured_fraction_theta_max 0.984
_diffrn_measurement_details ' 113 frames, detector distance = 135 mm'
_diffrn_measurement_device '2-circle goniometer'
_diffrn_measurement_device_type 'STOE IPDS 2'
_diffrn_measurement_method 'rotation method'
_diffrn_radiation_collimation '0.5 mm diameter, multiple pinhole'
_diffrn_radiation_monochromator 'plane graphite'
_diffrn_radiation_polarisn_norm 0
_diffrn_radiation_type 'Mo K\a'
_diffrn_radiation_wavelength 0.71073
_diffrn_reflns_av_R_equivalents 0.0767
_diffrn_reflns_av_sigmaI/netI 0.0594
_diffrn_reflns_limit_h_max 19
_diffrn_reflns_limit_h_min -19
_diffrn_reflns_limit_k_max 8
_diffrn_reflns_limit_k_min -10
_diffrn_reflns_limit_l_max 22
_diffrn_reflns_limit_l_min -22
_diffrn_reflns_number 13170
_diffrn_reflns_theta_full 25.00
_diffrn_reflns_theta_max 25.00
_diffrn_reflns_theta_min 1.55
_diffrn_source 'sealed X-ray tube, 12 x 0.4 mm long-fine focus'
_diffrn_source_current 30
_diffrn_source_power 1.50
_diffrn_source_voltage 50
_diffrn_standards_decay_% none
_exptl_absorpt_coefficient_mu 1.954
_exptl_absorpt_correction_T_max 0.9551
_exptl_absorpt_correction_T_min 0.6235
_exptl_absorpt_correction_type integration
_exptl_absorpt_process_details 'X-red ver. 1.31 (Stoe & Cie. 2005)'
_exptl_crystal_colour red
_exptl_crystal_density_diffrn 1.786
_exptl_crystal_density_method 'not measured'
_exptl_crystal_description plate
_exptl_crystal_F_000 1512
_exptl_crystal_size_max 0.59
_exptl_crystal_size_mid 0.05
_exptl_crystal_size_min 0.02
_refine_diff_density_max 1.932
_refine_diff_density_min -1.223
_refine_diff_density_rms 0.138
_refine_ls_extinction_coef 0.0015(4)
_refine_ls_extinction_expression Fc^*^=kFc[1+0.001xFc^2^\l^3^/sin(2\q)]^-1/4^
_refine_ls_extinction_method SHELXL
_refine_ls_goodness_of_fit_ref 1.046
_refine_ls_hydrogen_treatment constr
_refine_ls_matrix_type full
_refine_ls_number_parameters 318
_refine_ls_number_reflns 4900
_refine_ls_number_restraints 0
_refine_ls_restrained_S_all 1.046
_refine_ls_R_factor_all 0.0604
_refine_ls_R_factor_gt 0.0476
_refine_ls_shift/su_max 0.000
_refine_ls_shift/su_mean 0.000
_refine_ls_structure_factor_coef Fsqd
_refine_ls_weighting_details 'calc w=1/[\s^2^(Fo^2^)+(0.0846P)^2^+0.0000P] where P=(Fo^2^+2Fc^2^)/3'
_refine_ls_weighting_scheme calc
_refine_ls_wR_factor_gt 0.1251
_refine_ls_wR_factor_ref 0.1311
_reflns_number_gt 3959
_reflns_number_total 4900
_reflns_threshold_expression >2sigma(I)
_cod_data_source_file om400454v_si_002.cif
_cod_data_source_block i0996
_cod_original_sg_symbol_H-M 'P 21/n'
_cod_database_code 4081522

loop_
_symmetry_equiv_pos_as_xyz
'x, y, z'
'-x+1/2, y+1/2, -z+1/2'
'-x, -y, -z'
'x-1/2, -y-1/2, z-1/2'

loop_
_atom_site_label
_atom_site_type_symbol
_atom_site_fract_x
_atom_site_fract_y
_atom_site_fract_z
_atom_site_U_iso_or_equiv
_atom_site_adp_type
_atom_site_occupancy
_atom_site_symmetry_multiplicity
_atom_site_calc_flag
_atom_site_refinement_flags
C1 C 0.1246(3) 0.9870(7) 0.3449(3) 0.0307(11) Uani 1 1 d .
C2 C 0.0886(4) 1.0246(7) 0.4083(3) 0.0336(12) Uani 1 1 d .
H2A H 0.0781 1.1228 0.4248 0.040 Uiso 1 1 calc R
C3 C 0.0721(3) 0.8858(7) 0.4408(3) 0.0329(12) Uani 1 1 d .
H3A H 0.0503 0.8758 0.4843 0.039 Uiso 1 1 calc R
C4 C 0.0935(4) 0.7639(7) 0.3982(3) 0.0376(13) Uani 1 1 d .
H4A H 0.0874 0.6599 0.4079 0.045 Uiso 1 1 calc R
C5 C 0.1254(4) 0.8258(7) 0.3385(3) 0.0360(12) Uani 1 1 d .
H5A H 0.1440 0.7703 0.3011 0.043 Uiso 1 1 calc R
C6 C 0.1862(3) 1.2127(6) 0.3157(3) 0.0295(11) Uani 1 1 d .
C7 C 0.2306(4) 1.4574(7) 0.3313(3) 0.0367(13) Uani 1 1 d .
H7A H 0.2053 1.5171 0.3668 0.044 Uiso 1 1 calc R
H7B H 0.2539 1.5271 0.2985 0.044 Uiso 1 1 calc R
C8 C 0.2961(4) 1.3504(7) 0.3653(3) 0.0396(13) Uani 1 1 d .
H8A H 0.3460 1.3525 0.3406 0.048 Uiso 1 1 calc R
H8B H 0.3104 1.3761 0.4147 0.048 Uiso 1 1 calc R
C9 C 0.0885(4) 1.4141(7) 0.2757(3) 0.0349(12) Uani 1 1 d .
H9A H 0.0648 1.4476 0.3177 0.042 Uiso 1 1 calc R
H9B H 0.0544 1.3348 0.2530 0.042 Uiso 1 1 calc R
H9C H 0.0915 1.4994 0.2439 0.042 Uiso 1 1 calc R
C10 C 0.2997(4) 1.0663(7) 0.3772(3) 0.0418(14) Uani 1 1 d .
H10A H 0.2853 0.9886 0.3422 0.050 Uiso 1 1 calc R
H10B H 0.2850 1.0317 0.4225 0.050 Uiso 1 1 calc R
H10C H 0.3583 1.0856 0.3799 0.050 Uiso 1 1 calc R
C11 C -0.0854(4) 0.9208(7) 0.2614(3) 0.0351(12) Uani 1 1 d .
C12 C -0.1026(3) 1.0103(8) 0.3210(3) 0.0366(13) Uani 1 1 d .
H12A H -0.1087 1.1167 0.3223 0.044 Uiso 1 1 calc R
C13 C -0.1085(4) 0.9086(8) 0.3774(3) 0.0404(14) Uani 1 1 d .
H13A H -0.1204 0.9360 0.4228 0.049 Uiso 1 1 calc R
C14 C -0.0937(4) 0.7603(9) 0.3549(3) 0.0477(16) Uani 1 1 d .
H14A H -0.0938 0.6718 0.3824 0.057 Uiso 1 1 calc R
C15 C -0.0786(4) 0.7671(7) 0.2835(3) 0.0398(13) Uani 1 1 d .
H15A H -0.0662 0.6839 0.2555 0.048 Uiso 1 1 calc R
C16 C -0.1177(4) 0.9132(7) 0.1414(3) 0.0331(12) Uani 1 1 d .
C17 C -0.1572(4) 0.8142(10) 0.0327(3) 0.0510(17) Uani 1 1 d .
H17A H -0.1430 0.7075 0.0253 0.061 Uiso 1 1 calc R
H17B H -0.1669 0.8645 -0.0129 0.061 Uiso 1 1 calc R
C18 C -0.2309(4) 0.8255(9) 0.0721(3) 0.0448(15) Uani 1 1 d .
H18A H -0.2697 0.9011 0.0510 0.054 Uiso 1 1 calc R
H18B H -0.2588 0.7270 0.0739 0.054 Uiso 1 1 calc R
C19 C -0.0074(4) 0.8528(8) 0.0671(3) 0.0433(14) Uani 1 1 d .
H19A H 0.0041 0.7497 0.0833 0.052 Uiso 1 1 calc R
H19B H 0.0290 0.9229 0.0940 0.052 Uiso 1 1 calc R
H19C H 0.0014 0.8604 0.0179 0.052 Uiso 1 1 calc R
C20 C -0.2502(4) 0.9312(9) 0.1917(3) 0.0468(16) Uani 1 1 d .
H20A H -0.2367 1.0366 0.2025 0.056 Uiso 1 1 calc R
H20B H -0.2435 0.8712 0.2344 0.056 Uiso 1 1 calc R
H20C H -0.3067 0.9243 0.1714 0.056 Uiso 1 1 calc R
C21 C 0.1116(7) 0.6806(13) -0.1054(9) 0.124(5) Uani 1 1 d .
H21A H 0.0881 0.7601 -0.1371 0.149 Uiso 1 1 calc R
H21B H 0.0725 0.6599 -0.0708 0.149 Uiso 1 1 calc R
N1 N 0.1435(3) 1.0900(5) 0.2946(2) 0.0327(10) Uani 1 1 d .
N2 N 0.1709(3) 1.3547(6) 0.2946(2) 0.0348(10) Uani 1 1 d .
N3 N 0.2556(3) 1.2048(6) 0.3579(2) 0.0363(11) Uani 1 1 d .
N4 N -0.0732(3) 0.9739(6) 0.1951(2) 0.0331(10) Uani 1 1 d .
N5 N -0.0918(3) 0.8906(6) 0.0765(2) 0.0381(11) Uani 1 1 d .
N6 N -0.1960(3) 0.8734(6) 0.1421(2) 0.0380(11) Uani 1 1 d .
Cl1 Cl 0.08484(9) 1.18344(17) 0.13413(7) 0.0393(3) Uani 1 1 d .
Cl2 Cl 0.37392(8) 0.89740(16) 0.01720(7) 0.0343(3) Uani 1 1 d .
Cl3 Cl 0.55609(9) 0.85762(17) 0.09246(7) 0.0368(3) Uani 1 1 d .
Cl4 Cl 0.20275(14) 0.7448(3) -0.06295(12) 0.0728(6) Uani 1 1 d .
Cl5 Cl 0.1258(3) 0.5174(5) -0.15289(19) 0.1219(13) Uani 1 1 d .
Fe1 Fe 0.00653(5) 0.89614(9) 0.34405(4) 0.0311(2) Uani 1 1 d .
Pd1 Pd 0.04083(3) 1.04917(5) 0.230482(19) 0.02998(16) Uani 1 1 d .
Pd2 Pd 0.5000 1.0000 0.0000 0.02896(18) Uani 1 2 d S

loop_
_atom_site_aniso_label
_atom_site_aniso_U_11
_atom_site_aniso_U_22
_atom_site_aniso_U_33
_atom_site_aniso_U_23
_atom_site_aniso_U_13
_atom_site_aniso_U_12
C1 0.030(3) 0.031(3) 0.031(2) 0.002(2) 0.002(2) -0.004(2)
C2 0.039(3) 0.028(3) 0.034(3) -0.002(2) 0.004(2) 0.001(2)
C3 0.034(3) 0.035(3) 0.030(2) 0.001(2) 0.001(2) -0.003(2)
C4 0.046(3) 0.034(3) 0.033(3) 0.009(2) 0.002(2) 0.007(3)
C5 0.043(3) 0.030(3) 0.035(3) -0.001(2) 0.001(2) 0.001(2)
C6 0.032(3) 0.031(3) 0.026(2) -0.001(2) 0.007(2) -0.001(2)
C7 0.043(3) 0.034(3) 0.034(3) -0.002(2) 0.009(2) -0.012(3)
C8 0.038(3) 0.038(3) 0.043(3) 0.004(3) -0.001(2) -0.001(3)
C9 0.034(3) 0.029(3) 0.042(3) -0.001(2) 0.005(2) 0.004(2)
C10 0.039(3) 0.040(3) 0.046(3) 0.004(3) -0.003(3) 0.001(3)
C11 0.035(3) 0.036(3) 0.034(3) 0.000(2) 0.003(2) 0.000(2)
C12 0.029(3) 0.047(4) 0.035(3) -0.009(3) 0.005(2) -0.001(3)
C13 0.036(3) 0.060(4) 0.026(2) 0.001(3) 0.005(2) -0.005(3)
C14 0.049(4) 0.059(4) 0.034(3) 0.008(3) -0.002(3) -0.025(3)
C15 0.050(4) 0.038(3) 0.030(3) 0.002(2) 0.001(2) -0.009(3)
C16 0.036(3) 0.032(3) 0.031(3) 0.003(2) 0.000(2) 0.005(2)
C17 0.047(4) 0.075(5) 0.030(3) -0.013(3) -0.001(3) -0.006(4)
C18 0.046(4) 0.057(4) 0.031(3) -0.005(3) -0.003(3) 0.000(3)
C19 0.039(3) 0.051(4) 0.040(3) -0.006(3) 0.006(3) 0.003(3)
C20 0.033(3) 0.068(5) 0.040(3) -0.011(3) 0.009(3) -0.001(3)
C21 0.075(7) 0.056(6) 0.231(16) -0.033(8) -0.043(9) 0.009(5)
N1 0.037(3) 0.031(2) 0.031(2) 0.0024(19) 0.0054(19) 0.000(2)
N2 0.037(3) 0.035(3) 0.032(2) 0.0017(19) 0.0031(19) -0.003(2)
N3 0.036(3) 0.032(3) 0.041(2) 0.000(2) 0.003(2) -0.006(2)
N4 0.037(3) 0.035(3) 0.028(2) -0.0018(19) 0.0045(19) -0.006(2)
N5 0.037(3) 0.050(3) 0.026(2) -0.004(2) -0.0022(19) 0.003(2)
N6 0.033(3) 0.047(3) 0.033(2) -0.003(2) 0.001(2) 0.000(2)
Cl1 0.0465(8) 0.0423(8) 0.0300(6) 0.0050(5) 0.0090(6) -0.0006(6)
Cl2 0.0325(7) 0.0357(7) 0.0351(6) 0.0003(5) 0.0057(5) -0.0026(6)
Cl3 0.0369(7) 0.0391(8) 0.0340(6) 0.0070(5) 0.0006(5) 0.0009(6)
Cl4 0.0588(11) 0.0710(14) 0.0867(13) -0.0159(11) -0.0030(10) 0.0016(10)
Cl5 0.141(3) 0.114(3) 0.108(2) -0.058(2) -0.004(2) -0.018(2)
Fe1 0.0363(4) 0.0304(4) 0.0269(4) -0.0008(3) 0.0038(3) -0.0033(3)
Pd1 0.0332(3) 0.0306(3) 0.0263(2) 0.00065(15) 0.00346(16) -0.00067(17)
Pd2 0.0318(3) 0.0283(3) 0.0271(3) 0.0001(2) 0.0043(2) 0.0008(2)

loop_
_atom_type_symbol
_atom_type_description
_atom_type_scat_dispersion_real
_atom_type_scat_dispersion_imag
_atom_type_scat_source
C C 0.0033 0.0016 'International Tables Vol C Tables 4.2.6.8 and 6.1.1.4'
H H 0.0000 0.0000 'International Tables Vol C Tables 4.2.6.8 and 6.1.1.4'
N N 0.0061 0.0033 'International Tables Vol C Tables 4.2.6.8 and 6.1.1.4'
Cl Cl 0.1484 0.1585 'International Tables Vol C Tables 4.2.6.8 and 6.1.1.4'
Fe Fe 0.3463 0.8444 'International Tables Vol C Tables 4.2.6.8 and 6.1.1.4'
Pd Pd -0.9988 1.0072 'International Tables Vol C Tables 4.2.6.8 and 6.1.1.4'

loop_
_geom_angle_atom_site_label_1
_geom_angle_atom_site_label_2
_geom_angle_atom_site_label_3
_geom_angle
_geom_angle_site_symmetry_1
_geom_angle_site_symmetry_3
N1 C1 C5 126.1(5) . .
N1 C1 C2 125.2(5) . .
C5 C1 C2 108.1(5) . .
N1 C1 Fe1 120.9(4) . .
C5 C1 Fe1 68.6(3) . .
C2 C1 Fe1 69.1(3) . .
N1 C1 Pd1 52.5(3) . .
C5 C1 Pd1 98.5(4) . .
C2 C1 Pd1 116.8(4) . .
Fe1 C1 Pd1 69.56(17) . .
C3 C2 C1 106.6(5) . .
C3 C2 Fe1 69.5(3) . .
C1 C2 Fe1 70.5(3) . .
C3 C2 H2A 126.7 . .
C1 C2 H2A 126.7 . .
Fe1 C2 H2A 124.9 . .
C4 C3 C2 109.5(5) . .
C4 C3 Fe1 69.4(3) . .
C2 C3 Fe1 70.5(3) . .
C4 C3 H3A 125.3 . .
C2 C3 H3A 125.3 . .
Fe1 C3 H3A 126.4 . .
C5 C4 C3 107.9(5) . .
C5 C4 Fe1 70.2(3) . .
C3 C4 Fe1 70.4(3) . .
C5 C4 H4A 126.0 . .
C3 C4 H4A 126.0 . .
Fe1 C4 H4A 124.9 . .
C4 C5 C1 107.8(5) . .
C4 C5 Fe1 69.5(3) . .
C1 C5 Fe1 71.2(3) . .
C4 C5 H5A 126.1 . .
C1 C5 H5A 126.1 . .
Fe1 C5 H5A 124.8 . .
N1 C6 N2 126.3(5) . .
N1 C6 N3 122.4(5) . .
N2 C6 N3 111.0(5) . .
N2 C7 C8 103.6(5) . .
N2 C7 H7A 111.0 . .
C8 C7 H7A 111.0 . .
N2 C7 H7B 111.0 . .
C8 C7 H7B 111.0 . .
H7A C7 H7B 109.0 . .
N3 C8 C7 101.9(5) . .
N3 C8 H8A 111.4 . .
C7 C8 H8A 111.4 . .
N3 C8 H8B 111.4 . .
C7 C8 H8B 111.4 . .
H8A C8 H8B 109.2 . .
N2 C9 H9A 109.5 . .
N2 C9 H9B 109.5 . .
H9A C9 H9B 109.5 . .
N2 C9 H9C 109.5 . .
H9A C9 H9C 109.5 . .
H9B C9 H9C 109.5 . .
N3 C10 H10A 109.5 . .
N3 C10 H10B 109.5 . .
H10A C10 H10B 109.5 . .
N3 C10 H10C 109.5 . .
H10A C10 H10C 109.5 . .
H10B C10 H10C 109.5 . .
N4 C11 C15 125.5(5) . .
N4 C11 C12 126.9(5) . .
C15 C11 C12 107.5(5) . .
N4 C11 Fe1 125.1(4) . .
C15 C11 Fe1 69.1(4) . .
C12 C11 Fe1 68.6(3) . .
N4 C11 Pd1 55.3(3) . .
C15 C11 Pd1 117.5(4) . .
C12 C11 Pd1 99.8(4) . .
Fe1 C11 Pd1 70.81(18) . .
C13 C12 C11 107.1(6) . .
C13 C12 Fe1 69.3(4) . .
C11 C12 Fe1 71.0(3) . .
C13 C12 H12A 126.5 . .
C11 C12 H12A 126.5 . .
Fe1 C12 H12A 124.9 . .
C14 C13 C12 109.1(5) . .
C14 C13 Fe1 70.3(4) . .
C12 C13 Fe1 70.4(3) . .
C14 C13 H13A 125.5 . .
C12 C13 H13A 125.5 . .
Fe1 C13 H13A 125.4 . .
C13 C14 C15 108.0(6) . .
C13 C14 Fe1 69.7(4) . .
C15 C14 Fe1 70.4(3) . .
C13 C14 H14A 126.0 . .
C15 C14 H14A 126.0 . .
Fe1 C14 H14A 125.5 . .
C14 C15 C11 108.3(6) . .
C14 C15 Fe1 69.4(4) . .
C11 C15 Fe1 71.0(4) . .
C14 C15 H15A 125.9 . .
C11 C15 H15A 125.9 . .
Fe1 C15 H15A 125.3 . .
N4 C16 N6 124.1(5) . .
N4 C16 N5 125.1(5) . .
N6 C16 N5 110.6(5) . .
N5 C17 C18 105.3(5) . .
N5 C17 H17A 110.7 . .
C18 C17 H17A 110.7 . .
N5 C17 H17B 110.7 . .
C18 C17 H17B 110.7 . .
H17A C17 H17B 108.8 . .
N6 C18 C17 102.7(5) . .
N6 C18 H18A 111.2 . .
C17 C18 H18A 111.2 . .
N6 C18 H18B 111.2 . .
C17 C18 H18B 111.2 . .
H18A C18 H18B 109.1 . .
N5 C19 H19A 109.5 . .
N5 C19 H19B 109.5 . .
H19A C19 H19B 109.5 . .
N5 C19 H19C 109.5 . .
H19A C19 H19C 109.5 . .
H19B C19 H19C 109.5 . .
N6 C20 H20A 109.5 . .
N6 C20 H20B 109.5 . .
H20A C20 H20B 109.5 . .
N6 C20 H20C 109.5 . .
H20A C20 H20C 109.5 . .
H20B C20 H20C 109.5 . .
Cl4 C21 Cl5 111.6(7) . .
Cl4 C21 H21A 109.3 . .
Cl5 C21 H21A 109.3 . .
Cl4 C21 H21B 109.3 . .
Cl5 C21 H21B 109.3 . .
H21A C21 H21B 108.0 . .
C6 N1 C1 117.8(5) . .
C6 N1 Pd1 135.6(4) . .
C1 N1 Pd1 94.6(3) . .
C6 N2 C9 123.7(5) . .
C6 N2 C7 109.6(5) . .
C9 N2 C7 117.2(5) . .
C6 N3 C8 111.8(5) . .
C6 N3 C10 125.1(5) . .
C8 N3 C10 120.6(5) . .
C16 N4 C11 117.6(5) . .
C16 N4 Pd1 144.6(4) . .
C11 N4 Pd1 90.5(3) . .
C16 N5 C19 121.7(5) . .
C16 N5 C17 108.5(5) . .
C19 N5 C17 118.7(5) . .
C16 N6 C20 124.3(5) . .
C16 N6 C18 110.9(5) . .
C20 N6 C18 119.3(5) . .
C4 Fe1 C13 119.2(2) . .
C4 Fe1 C5 40.3(2) . .
C13 Fe1 C5 159.3(2) . .
C4 Fe1 C14 98.1(3) . .
C13 Fe1 C14 40.0(3) . .
C5 Fe1 C14 126.8(3) . .
C4 Fe1 C3 40.2(2) . .
C13 Fe1 C3 97.9(2) . .
C5 Fe1 C3 67.4(2) . .
C14 Fe1 C3 103.7(2) . .
C4 Fe1 C12 159.1(2) . .
C13 Fe1 C12 40.3(2) . .
C5 Fe1 C12 160.4(2) . .
C14 Fe1 C12 67.8(3) . .
C3 Fe1 C12 125.7(2) . .
C4 Fe1 C15 111.9(3) . .
C13 Fe1 C15 67.3(2) . .
C5 Fe1 C15 113.4(2) . .
C14 Fe1 C15 40.1(2) . .
C3 Fe1 C15 138.6(2) . .
C12 Fe1 C15 67.8(3) . .
C4 Fe1 C2 68.1(2) . .
C13 Fe1 C2 110.4(2) . .
C5 Fe1 C2 68.3(2) . .
C14 Fe1 C2 137.4(2) . .
C3 Fe1 C2 39.9(2) . .
C12 Fe1 C2 111.2(2) . .
C15 Fe1 C2 177.5(2) . .
C4 Fe1 C1 67.3(2) . .
C13 Fe1 C1 148.6(2) . .
C5 Fe1 C1 40.2(2) . .
C14 Fe1 C1 165.4(3) . .
C3 Fe1 C1 66.8(2) . .
C12 Fe1 C1 126.7(2) . .
C15 Fe1 C1 142.1(2) . .
C2 Fe1 C1 40.4(2) . .
C4 Fe1 C11 149.4(2) . .
C13 Fe1 C11 67.3(2) . .
C5 Fe1 C11 127.6(2) . .
C14 Fe1 C11 67.2(2) . .
C3 Fe1 C11 164.9(2) . .
C12 Fe1 C11 40.5(2) . .
C15 Fe1 C11 39.9(2) . .
C2 Fe1 C11 140.7(2) . .
C1 Fe1 C11 124.4(2) . .
C4 Fe1 Pd1 120.88(16) . .
C13 Fe1 Pd1 119.90(18) . .
C5 Fe1 Pd1 80.63(16) . .
C14 Fe1 Pd1 127.40(18) . .
C3 Fe1 Pd1 128.89(16) . .
C12 Fe1 Pd1 79.79(16) . .
C15 Fe1 Pd1 90.03(15) . .
C2 Fe1 Pd1 92.05(15) . .
C1 Fe1 Pd1 63.14(15) . .
C11 Fe1 Pd1 61.31(15) . .
N1 Pd1 N4 161.01(18) . .
N1 Pd1 Cl1 95.18(13) . .
N4 Pd1 Cl1 103.80(13) . .
N1 Pd1 C11 126.94(18) . .
N4 Pd1 C11 34.10(18) . .
Cl1 Pd1 C11 137.58(14) . .
N1 Pd1 C1 32.83(18) . .
N4 Pd1 C1 128.55(18) . .
Cl1 Pd1 C1 127.24(13) . .
C11 Pd1 C1 95.17(18) . .
N1 Pd1 Fe1 79.57(12) . .
N4 Pd1 Fe1 81.49(13) . .
Cl1 Pd1 Fe1 174.40(5) . .
C11 Pd1 Fe1 47.88(14) . .
C1 Pd1 Fe1 47.30(12) . .
Cl3 Pd2 Cl3 180.00(7) 3_675 .
Cl3 Pd2 Cl2 88.54(5) 3_675 3_675
Cl3 Pd2 Cl2 91.46(5) . 3_675
Cl3 Pd2 Cl2 91.46(5) 3_675 .
Cl3 Pd2 Cl2 88.54(5) . .
Cl2 Pd2 Cl2 180.0 3_675 .

loop_
_geom_bond_atom_site_label_1
_geom_bond_atom_site_label_2
_geom_bond_distance
_geom_bond_site_symmetry_2
C1 N1 1.392(7) .
C1 C5 1.437(8) .
C1 C2 1.450(7) .
C1 Fe1 2.108(6) .
C1 Pd1 2.559(6) .
C2 C3 1.423(8) .
C2 Fe1 2.090(6) .
C2 H2A 0.9500 .
C3 C4 1.424(8) .
C3 Fe1 2.076(6) .
C3 H3A 0.9500 .
C4 C5 1.424(8) .
C4 Fe1 2.063(6) .
C4 H4A 0.9500 .
C5 Fe1 2.073(6) .
C5 H5A 0.9500 .
C6 N1 1.340(7) .
C6 N2 1.342(8) .
C6 N3 1.345(8) .
C7 N2 1.475(8) .
C7 C8 1.541(9) .
C7 H7A 0.9900 .
C7 H7B 0.9900 .
C8 N3 1.457(8) .
C8 H8A 0.9900 .
C8 H8B 0.9900 .
C9 N2 1.473(8) .
C9 H9A 0.9800 .
C9 H9B 0.9800 .
C9 H9C 0.9800 .
C10 N3 1.460(8) .
C10 H10A 0.9800 .
C10 H10B 0.9800 .
C10 H10C 0.9800 .
C11 N4 1.400(7) .
C11 C15 1.431(9) .
C11 C12 1.450(8) .
C11 Fe1 2.111(6) .
C11 Pd1 2.497(6) .
C12 C13 1.427(9) .
C12 Fe1 2.079(6) .
C12 H12A 0.9500 .
C13 C14 1.415(10) .
C13 Fe1 2.065(6) .
C13 H13A 0.9500 .
C14 C15 1.428(8) .
C14 Fe1 2.074(6) .
C14 H14A 0.9500 .
C15 Fe1 2.087(6) .
C15 H15A 0.9500 .
C16 N4 1.330(8) .
C16 N6 1.341(8) .
C16 N5 1.378(7) .
C17 N5 1.473(8) .
C17 C18 1.497(9) .
C17 H17A 0.9900 .
C17 H17B 0.9900 .
C18 N6 1.485(8) .
C18 H18A 0.9900 .
C18 H18B 0.9900 .
C19 N5 1.462(8) .
C19 H19A 0.9800 .
C19 H19B 0.9800 .
C19 H19C 0.9800 .
C20 N6 1.464(7) .
C20 H20A 0.9800 .
C20 H20B 0.9800 .
C20 H20C 0.9800 .
C21 Cl4 1.742(12) .
C21 Cl5 1.743(13) .
C21 H21A 0.9900 .
C21 H21B 0.9900 .
N1 Pd1 2.038(5) .
N4 Pd1 2.054(5) .
Cl1 Pd1 2.3827(13) .
Cl2 Pd2 2.3243(13) .
Cl3 Pd2 2.3124(14) .
Fe1 Pd1 2.6884(8) .
Pd2 Cl3 2.3124(14) 3_675
Pd2 Cl2 2.3243(13) 3_675
